data_4037892
loop_
_publ_author_name
'Pirovano, Valentina'
'Brambilla, Elisa'
'Moretti, Andrea'
'Rizzato, Silvia'
'Abbiati, Giorgio'
'Nava, Donatella'
'Rossi, Elisabetta'

_publ_section_title
;
 Synthesis of cyclohepta[b]indoles by (4+3) cycloaddition of
 2-vinylindoles or 4H-furo[3,2-b]indoles with oxyallyl cations.
;
_journal_name_full 'The Journal of organic chemistry'
_journal_paper_doi 10.1021/acs.joc.9b03117
_journal_year 2020
_chemical_formula_moiety 'C18 H17 N O4'
_chemical_formula_sum 'C18 H17 N O4'
_chemical_formula_weight 311.33
_space_group_IT_number 15
_space_group_name_Hall '-C 2yc'
_space_group_name_H-M_alt 'C 1 2/c 1'
_symmetry_cell_setting monoclinic
_symmetry_Int_Tables_number 15
_symmetry_space_group_name_Hall '-C 2yc'
_symmetry_space_group_name_H-M 'C 1 2/c 1'
_atom_sites_solution_hydrogens difmap
_atom_sites_solution_primary direct
_atom_sites_solution_secondary difmap
_cell_angle_alpha 90
_cell_angle_beta 95.236(8)
_cell_angle_gamma 90
_cell_formula_units_Z 8
_cell_length_a 15.549(8)
_cell_length_b 11.015(6)
_cell_length_c 17.360(9)
_cell_measurement_reflns_used 9693
_cell_measurement_temperature 296(2)
_cell_measurement_theta_max 31.3
_cell_measurement_theta_min 2.3
_cell_measurement_wavelength 0.71073
_cell_volume 2961(3)
_computing_molecular_graphics 'Ortep for Windows (Farrugia, 2012)'
_computing_publication_material 'WinGX publication routines (Farrugia, 2012)'
_computing_structure_refinement 'SHELXL-2018/3 (Sheldrick, 2018)'
_computing_structure_solution 'SIR 2014: C. Giacovazzo et all., J. Appl. Cryst.(2015) 48, 306'
_diffrn_ambient_temperature 296(2)
_diffrn_detector CCD_plate
_diffrn_measured_fraction_theta_full 0.996
_diffrn_measured_fraction_theta_max 0.927
_diffrn_measurement_device 'Bruker apex II ccd diffractometer'
_diffrn_measurement_method omega-scan
_diffrn_radiation_monochromator graphite
_diffrn_radiation_probe x-ray
_diffrn_radiation_type MoK\a
_diffrn_radiation_wavelength 0.71073
_diffrn_reflns_av_R_equivalents 0.0228
_diffrn_reflns_av_unetI/netI 0.0182
_diffrn_reflns_Laue_measured_fraction_full 0.996
_diffrn_reflns_Laue_measured_fraction_max 0.927
_diffrn_reflns_limit_h_max 22
_diffrn_reflns_limit_h_min -21
_diffrn_reflns_limit_k_max 16
_diffrn_reflns_limit_k_min -16
_diffrn_reflns_limit_l_max 24
_diffrn_reflns_limit_l_min -25
_diffrn_reflns_number 21326
_diffrn_reflns_point_group_measured_fraction_full 0.996
_diffrn_reflns_point_group_measured_fraction_max 0.927
_diffrn_reflns_theta_full 25.2
_diffrn_reflns_theta_max 31.6
_diffrn_reflns_theta_min 2.3
_exptl_absorpt_coefficient_mu 0.099
_exptl_absorpt_correction_T_max 0.7462
_exptl_absorpt_correction_T_min 0.6602
_exptl_absorpt_correction_type empirical
_exptl_absorpt_process_details 'Sadabs 2.01 (Bruker AXS, 1999)'
_exptl_crystal_colour colorless
_exptl_crystal_density_diffrn 1.3969
_exptl_crystal_density_method 'not measured'
_exptl_crystal_description block
_exptl_crystal_F_000 1312
_exptl_crystal_size_max 0.48
_exptl_crystal_size_mid 0.42
_exptl_crystal_size_min 0.26
_refine_diff_density_max 0.297
_refine_diff_density_min -0.241
_refine_diff_density_rms 0.048
_refine_ls_extinction_coef 0.0069(6)
_refine_ls_extinction_expression Fc^*^=kFc[1+0.001xFc^2^\l^3^/sin(2\q)]^-1/4^
_refine_ls_extinction_method 'SHELXL-2018/3 (Sheldrick 2018)'
_refine_ls_goodness_of_fit_ref 1.056
_refine_ls_hydrogen_treatment refxyz
_refine_ls_matrix_type full
_refine_ls_number_constraints 0
_refine_ls_number_parameters 260
_refine_ls_number_reflns 4584
_refine_ls_number_restraints 0
_refine_ls_restrained_S_all 1.056
_refine_ls_R_factor_all 0.0643
_refine_ls_R_factor_gt 0.0469
_refine_ls_shift/su_max 0
_refine_ls_shift/su_mean 0
_refine_ls_structure_factor_coef Fsqd
_refine_ls_weighting_details 'w=1/[\s^2^(Fo^2^)+(0.0599P)^2^+2.0043P] where P=(Fo^2^+2Fc^2^)/3'
_refine_ls_weighting_scheme calc
_refine_ls_wR_factor_gt 0.1252
_refine_ls_wR_factor_ref 0.1399
_reflns_Friedel_coverage 0
_reflns_number_gt 3512
_reflns_number_total 4584
_reflns_threshold_expression 'I > 2\s(I)'
_cod_data_source_file jo9b03117_si_001.cif
_cod_data_source_block 6a
_cod_original_sg_symbol_H-M 'C 2/c'
_cod_database_code 4037892

loop_
_symmetry_equiv_pos_as_xyz
'x, y, z'
'-x, y, -z+1/2'
'x+1/2, y+1/2, z'
'-x+1/2, y+1/2, -z+1/2'
'-x, -y, -z'
'x, -y, z-1/2'
'-x+1/2, -y+1/2, -z'
'x+1/2, -y+1/2, z-1/2'

loop_
_atom_site_label
_atom_site_type_symbol
_atom_site_fract_x
_atom_site_fract_y
_atom_site_fract_z
_atom_site_U_iso_or_equiv
_atom_site_adp_type
_atom_site_occupancy
_atom_site_site_symmetry_order
_atom_site_calc_flag
_atom_site_refinement_flags_adp
C1 C 0.87261(9) 0.64451(13) 0.09966(7) 0.0351(3) Uani 1 1 d .
C2 C 0.95396(10) 0.60464(16) 0.08622(8) 0.0449(3) Uani 1 1 d .
C3 C 1.02304(10) 0.67915(19) 0.11020(9) 0.0537(4) Uani 1 1 d .
C4 C 1.01192(11) 0.7887(2) 0.14630(9) 0.0546(4) Uani 1 1 d .
C5 C 0.93024(10) 0.82637(16) 0.16223(8) 0.0440(3) Uani 1 1 d .
C6 C 0.86097(9) 0.75367(12) 0.13866(7) 0.0346(3) Uani 1 1 d .
C7 C 0.76751(8) 0.76473(11) 0.15003(7) 0.0315(3) Uani 1 1 d .
C8 C 0.72742(8) 0.67295(12) 0.09345(7) 0.0330(3) Uani 1 1 d .
C9 C 0.64802(9) 0.70659(14) 0.07022(8) 0.0388(3) Uani 1 1 d .
C10 C 0.63522(9) 0.82455(14) 0.11337(8) 0.0388(3) Uani 1 1 d .
C11 C 0.60344(10) 0.80182(14) 0.19490(8) 0.0411(3) Uani 1 1 d .
C12 C 0.63934(11) 0.89855(16) 0.25248(10) 0.0506(4) Uani 1 1 d .
C13 C 0.73255(11) 0.85586(16) 0.27900(9) 0.0475(4) Uani 1 1 d .
C14 C 0.74435(10) 0.73685(13) 0.23496(7) 0.0368(3) Uani 1 1 d .
C15 C 0.65229(10) 0.69200(13) 0.22649(8) 0.0400(3) Uani 1 1 d .
C17 C 0.77867(10) 0.49195(12) 0.02735(8) 0.0394(3) Uani 1 1 d .
C18 C 0.67400(14) 0.38600(19) -0.05193(13) 0.0630(5) Uani 1 1 d .
C19 C 0.57974(16) 0.3728(2) -0.06039(14) 0.0707(6) Uani 1 1 d .
N1 N 0.79120(7) 0.59012(10) 0.07626(6) 0.0358(3) Uani 1 1 d .
O1 O 0.72183(6) 0.87223(8) 0.12572(6) 0.0376(2) Uani 1 1 d .
O2 O 0.62484(9) 0.59516(11) 0.24477(8) 0.0598(3) Uani 1 1 d .
O3 O 0.83624(8) 0.42980(11) 0.00762(7) 0.0557(3) Uani 1 1 d .
O4 O 0.69560(7) 0.47626(10) 0.00742(6) 0.0468(3) Uani 1 1 d .
H2 H 0.9614(12) 0.5310(18) 0.0602(11) 0.056 Uiso 1 1 d U
H3 H 1.0795(13) 0.6546(18) 0.0981(11) 0.056 Uiso 1 1 d U
H4 H 1.0603(13) 0.8426(18) 0.1617(11) 0.056 Uiso 1 1 d U
H5 H 0.9232(12) 0.9026(18) 0.1891(11) 0.056 Uiso 1 1 d U
H9 H 0.6051(12) 0.6672(18) 0.0341(11) 0.056 Uiso 1 1 d U
H10 H 0.5996(12) 0.8853(18) 0.0830(11) 0.056 Uiso 1 1 d U
H11 H 0.5421(14) 0.793(2) 0.1904(12) 0.07 Uiso 1 1 d U
H12A H 0.6029(14) 0.9020(19) 0.2970(13) 0.07 Uiso 1 1 d U
H12B H 0.6391(14) 0.978(2) 0.2274(13) 0.07 Uiso 1 1 d U
H13A H 0.7388(14) 0.840(2) 0.3330(13) 0.07 Uiso 1 1 d U
H13B H 0.7759(14) 0.916(2) 0.2669(12) 0.07 Uiso 1 1 d U
H14 H 0.7862(14) 0.680(2) 0.2601(13) 0.07 Uiso 1 1 d U
H18A H 0.7011(14) 0.313(2) -0.0350(12) 0.07 Uiso 1 1 d U
H18B H 0.7014(14) 0.415(2) -0.0993(13) 0.07 Uiso 1 1 d U
H19A H 0.5590(14) 0.345(2) -0.0140(14) 0.07 Uiso 1 1 d U
H19B H 0.5531(14) 0.446(2) -0.0766(13) 0.07 Uiso 1 1 d U
H19C H 0.5642(14) 0.316(2) -0.0992(13) 0.07 Uiso 1 1 d U

loop_
_atom_site_aniso_label
_atom_site_aniso_U_11
_atom_site_aniso_U_22
_atom_site_aniso_U_33
_atom_site_aniso_U_23
_atom_site_aniso_U_13
_atom_site_aniso_U_12
C1 0.0352(7) 0.0430(7) 0.0279(5) 0.0038(5) 0.0071(5) 0.0072(5)
C2 0.0403(8) 0.0582(9) 0.0371(7) -0.0002(6) 0.0094(5) 0.0154(7)
C3 0.0341(8) 0.0849(13) 0.0430(8) -0.0008(8) 0.0089(6) 0.0127(8)
C4 0.0361(8) 0.0832(12) 0.0448(8) -0.0066(8) 0.0061(6) -0.0052(8)
C5 0.0384(7) 0.0579(9) 0.0361(7) -0.0047(6) 0.0062(5) -0.0013(6)
C6 0.0328(6) 0.0438(7) 0.0279(5) 0.0023(5) 0.0069(4) 0.0049(5)
C7 0.0327(6) 0.0332(6) 0.0296(5) 0.0012(4) 0.0080(4) 0.0044(5)
C8 0.0355(6) 0.0367(6) 0.0281(5) -0.0014(4) 0.0095(4) 0.0026(5)
C9 0.0345(7) 0.0491(8) 0.0333(6) -0.0032(5) 0.0062(5) 0.0029(6)
C10 0.0338(7) 0.0421(7) 0.0413(7) 0.0029(5) 0.0075(5) 0.0076(5)
C11 0.0363(7) 0.0442(7) 0.0453(7) -0.0068(6) 0.0167(6) 0.0016(6)
C12 0.0512(9) 0.0469(8) 0.0567(9) -0.0161(7) 0.0214(7) 0.0011(7)
C13 0.0531(9) 0.0519(9) 0.0393(7) -0.0129(6) 0.0133(6) -0.0026(7)
C14 0.0417(7) 0.0409(7) 0.0290(6) 0.0004(5) 0.0101(5) 0.0035(6)
C15 0.0478(8) 0.0422(7) 0.0328(6) -0.0016(5) 0.0184(5) -0.0011(6)
C17 0.0476(8) 0.0351(6) 0.0370(6) 0.0000(5) 0.0128(5) 0.0029(6)
C18 0.0695(13) 0.0530(10) 0.0668(12) -0.0219(9) 0.0074(9) -0.0078(9)
C19 0.0746(14) 0.0765(14) 0.0607(12) -0.0057(10) 0.0044(10) -0.0277(12)
N1 0.0365(6) 0.0383(6) 0.0338(5) -0.0032(4) 0.0098(4) 0.0054(4)
O1 0.0364(5) 0.0341(5) 0.0435(5) 0.0060(4) 0.0108(4) 0.0051(4)
O2 0.0665(8) 0.0507(7) 0.0658(7) 0.0109(6) 0.0263(6) -0.0095(6)
O3 0.0574(7) 0.0451(6) 0.0663(7) -0.0132(5) 0.0144(6) 0.0131(5)
O4 0.0487(6) 0.0458(6) 0.0475(6) -0.0115(4) 0.0120(4) -0.0041(5)

loop_
_atom_type_symbol
_atom_type_description
_atom_type_scat_dispersion_real
_atom_type_scat_dispersion_imag
_atom_type_scat_source
C C 0.0033 0.0016 'International Tables Vol C Tables 4.2.6.8 and 6.1.1.4'
H H 0 0 'International Tables Vol C Tables 4.2.6.8 and 6.1.1.4'
N N 0.0061 0.0033 'International Tables Vol C Tables 4.2.6.8 and 6.1.1.4'
O O 0.0106 0.006 'International Tables Vol C Tables 4.2.6.8 and 6.1.1.4'

loop_
_geom_angle_atom_site_label_1
_geom_angle_atom_site_label_2
_geom_angle_atom_site_label_3
_geom_angle
C2 C1 C6 121.10(14)
C2 C1 N1 128.49(13)
C6 C1 N1 110.38(11)
C1 C2 C3 117.30(15)
C4 C3 C2 121.97(15)
C3 C4 C5 120.50(17)
C6 C5 C4 118.24(15)
C5 C6 C1 120.81(13)
C5 C6 C7 131.35(12)
C1 C6 C7 107.77(12)
O1 C7 C6 119.66(11)
O1 C7 C8 101.50(10)
C6 C7 C8 102.10(10)
O1 C7 C14 106.75(10)
C6 C7 C14 114.60(11)
C8 C7 C14 111.26(10)
C9 C8 N1 141.35(13)
C9 C8 C7 109.39(12)
N1 C8 C7 108.53(11)
C8 C9 C10 104.52(12)
O1 C10 C9 102.80(10)
O1 C10 C11 106.98(11)
C9 C10 C11 112.06(12)
C15 C11 C12 100.34(13)
C15 C11 C10 105.56(11)
C12 C11 C10 110.70(13)
C11 C12 C13 104.93(12)
C14 C13 C12 105.15(12)
C15 C14 C13 99.93(12)
C15 C14 C7 105.53(11)
C13 C14 C7 110.25(11)
O2 C15 C11 129.04(15)
O2 C15 C14 128.40(15)
C11 C15 C14 102.43(12)
O3 C17 O4 126.05(14)
O3 C17 N1 123.77(14)
O4 C17 N1 110.17(11)
O4 C18 C19 107.68(17)
C17 N1 C8 125.45(12)
C17 N1 C1 125.27(11)
C8 N1 C1 107.05(11)
C7 O1 C10 100.07(10)
C17 O4 C18 115.77(13)

loop_
_geom_bond_atom_site_label_1
_geom_bond_atom_site_label_2
_geom_bond_distance
C1 C2 1.3788(19)
C1 C6 1.3998(19)
C1 N1 1.4256(18)
C2 C3 1.385(3)
C3 C4 1.378(3)
C4 C5 1.388(2)
C5 C6 1.374(2)
C6 C7 1.4892(18)
C7 O1 1.4248(15)
C7 C8 1.5046(18)
C7 C14 1.5794(17)
C8 C9 1.3165(19)
C8 N1 1.3997(16)
C9 C10 1.522(2)
C10 O1 1.4432(17)
C10 C11 1.5612(19)
C11 C15 1.505(2)
C11 C12 1.531(2)
C12 C13 1.553(3)
C13 C14 1.537(2)
C14 C15 1.509(2)
C15 O2 1.2023(18)
C17 O3 1.2013(17)
C17 O4 1.3177(19)
C17 N1 1.3776(17)
C18 O4 1.449(2)
C18 C19 1.467(3)
